data_4063789
loop_
_publ_author_name
'Ayora, Isabel'
'Ceder, Rosa M.'
'Espinel, Mauricio'
'Muller, Guillermo'
'Rocamora, Merc\`e'
'Serrano, Marta'

_publ_section_title
;
 Modular Approach to New Chiral Monodentate Diamidophosphite Ligands.
 Application in Palladium-Catalyzed Asymmetric Hydrovinylation of Styrene
;
_journal_issue 1
_journal_name_full Organometallics
_journal_page_first 115
_journal_paper_doi 10.1021/om100946a
_journal_volume 30
_journal_year 2011
_chemical_formula_moiety 'C32 H40 Cl N2 O P Pd'
_chemical_formula_sum 'C32 H40 Cl N2 O P Pd'
_chemical_formula_weight 641.48
_chemical_name_systematic
;
 ?
;
_space_group_IT_number 4
_symmetry_cell_setting monoclinic
_symmetry_space_group_name_Hall 'P 2yb'
_symmetry_space_group_name_H-M 'P 1 21 1'
_atom_sites_solution_hydrogens geom
_atom_sites_solution_primary direct
_atom_sites_solution_secondary difmap
_audit_creation_method SHELXL-97
_cell_angle_alpha 90.00
_cell_angle_beta 104.707(2)
_cell_angle_gamma 90.00
_cell_formula_units_Z 2
_cell_length_a 9.9272(2)
_cell_length_b 14.8544(5)
_cell_length_c 10.7168(3)
_cell_measurement_reflns_used 1921
_cell_measurement_temperature 100(2)
_cell_measurement_theta_max 28.89
_cell_measurement_theta_min 2.39
_cell_volume 1528.55(7)
_computing_cell_refinement 'APEX2 v2009-3.0 (BRUKER AXS, Madison, 2009)'
_computing_data_collection 'APEX2 v2009-3.0 (BRUKER AXS, Madison, 2009)'
_computing_data_reduction 'APEX2 v2009-3.0 (BRUKER AXS, Madison, 2009)'
_computing_molecular_graphics 'Ortep-3 for Windows (Farrugia, 1997)'
_computing_publication_material 'WinGX publication routines (Farrugia, 1999)'
_computing_structure_refinement 'SHELXL-97 (Sheldrick, 2008)'
_computing_structure_solution 'DIRDIF-2008 (Beurskens et al., 2008)'
_diffrn_ambient_temperature 100(2)
_diffrn_measured_fraction_theta_full 1.000
_diffrn_measured_fraction_theta_max 1.000
_diffrn_measurement_device_type 'Bruker X8 kappa APEXII CCD'
_diffrn_measurement_method 'omega and phi scans'
_diffrn_radiation_monochromator graphite
_diffrn_radiation_source 'fine-focus sealed tube'
_diffrn_radiation_type MoK\a
_diffrn_radiation_wavelength 0.71073
_diffrn_reflns_av_R_equivalents 0.0000
_diffrn_reflns_av_sigmaI/netI 0.0410
_diffrn_reflns_limit_h_max 13
_diffrn_reflns_limit_h_min -13
_diffrn_reflns_limit_k_max 20
_diffrn_reflns_limit_k_min -20
_diffrn_reflns_limit_l_max 15
_diffrn_reflns_limit_l_min 0
_diffrn_reflns_number 8899
_diffrn_reflns_theta_full 30.03
_diffrn_reflns_theta_max 30.03
_diffrn_reflns_theta_min 1.96
_exptl_absorpt_coefficient_mu 0.774
_exptl_absorpt_correction_T_max 0.9478
_exptl_absorpt_correction_T_min 0.7628
_exptl_absorpt_correction_type multi-scan
_exptl_absorpt_process_details 'BRUKER AXS - SADABS'
_exptl_crystal_colour colourless
_exptl_crystal_density_diffrn 1.394
_exptl_crystal_density_method 'not measured'
_exptl_crystal_description plate
_exptl_crystal_F_000 664
_exptl_crystal_size_max 0.37
_exptl_crystal_size_mid 0.17
_exptl_crystal_size_min 0.07
_refine_diff_density_max 0.731
_refine_diff_density_min -0.615
_refine_diff_density_rms 0.070
_refine_ls_abs_structure_details 'Flack H D (1983), Acta Cryst. A39, 876-881'
_refine_ls_abs_structure_Flack 0.000(15)
_refine_ls_extinction_method none
_refine_ls_goodness_of_fit_ref 1.032
_refine_ls_hydrogen_treatment mixed
_refine_ls_matrix_type full
_refine_ls_number_parameters 358
_refine_ls_number_reflns 8899
_refine_ls_number_restraints 1
_refine_ls_restrained_S_all 1.032
_refine_ls_R_factor_all 0.0333
_refine_ls_R_factor_gt 0.0293
_refine_ls_shift/su_max 1.814
_refine_ls_shift/su_mean 0.005
_refine_ls_structure_factor_coef Fsqd
_refine_ls_weighting_details 'calc w=1/[\s^2^(Fo^2^)+(0.0295P)^2^+0.2983P] where P=(Fo^2^+2Fc^2^)/3'
_refine_ls_weighting_scheme calc
_refine_ls_wR_factor_gt 0.0609
_refine_ls_wR_factor_ref 0.0629
_reflns_number_gt 8375
_reflns_number_total 8899
_reflns_threshold_expression >2\s(I)
_cod_data_source_file om100946a_si_001.cif
_cod_data_source_block 11a(S,S,Sal)
_cod_original_sg_symbol_H-M 'P 21'
_cod_database_code 4063789

loop_
_symmetry_equiv_pos_as_xyz
'x, y, z'
'-x, y+1/2, -z'

loop_
_atom_site_label
_atom_site_type_symbol
_atom_site_fract_x
_atom_site_fract_y
_atom_site_fract_z
_atom_site_U_iso_or_equiv
_atom_site_adp_type
_atom_site_occupancy
_atom_site_symmetry_multiplicity
_atom_site_calc_flag
_atom_site_refinement_flags
Pd1 Pd 0.763654(13) 0.338831(15) 0.255011(14) 0.01194(4) Uani 1 1 d .
Cl1 Cl 0.88880(6) 0.36402(4) 0.09675(6) 0.02036(13) Uani 1 1 d .
P1 P 0.75749(6) 0.48508(4) 0.30968(6) 0.01105(12) Uani 1 1 d .
C1 C 0.9311(2) 0.61965(15) 0.3410(2) 0.0141(4) Uani 1 1 d .
H1 H 0.8847 0.6622 0.3892 0.017 Uiso 1 1 calc R
C2 C 0.8501(2) 0.61907(15) 0.1993(2) 0.0139(4) Uani 1 1 d .
H2 H 0.9057 0.5861 0.1481 0.017 Uiso 1 1 calc R
C3 C 0.8272(2) 0.71474(16) 0.1502(2) 0.0181(5) Uani 1 1 d .
H3A H 0.7736 0.7487 0.2009 0.022 Uiso 1 1 calc R
H3B H 0.7736 0.7148 0.0587 0.022 Uiso 1 1 calc R
C4 C 0.9703(3) 0.75919(18) 0.1635(2) 0.0220(5) Uani 1 1 d .
H4A H 1.0158 0.7313 0.1008 0.026 Uiso 1 1 calc R
H4B H 0.9568 0.8239 0.1420 0.026 Uiso 1 1 calc R
C5 C 1.0665(3) 0.74955(17) 0.3002(2) 0.0201(5) Uani 1 1 d .
H5A H 1.1606 0.7715 0.2997 0.024 Uiso 1 1 calc R
H5B H 1.0309 0.7883 0.3598 0.024 Uiso 1 1 calc R
C6 C 1.0785(2) 0.65249(16) 0.3513(2) 0.0161(4) Uani 1 1 d .
H6A H 1.1246 0.6139 0.2992 0.019 Uiso 1 1 calc R
H6B H 1.1339 0.6508 0.4422 0.019 Uiso 1 1 calc R
N7 N 0.91308(19) 0.52726(13) 0.38339(18) 0.0133(4) Uani 1 1 d .
C8 C 0.9848(2) 0.49836(16) 0.5145(2) 0.0138(4) Uani 1 1 d .
H8A H 0.9251 0.4540 0.5440 0.017 Uiso 1 1 calc R
H8B H 0.9948 0.5512 0.5725 0.017 Uiso 1 1 calc R
C9 C 1.1272(2) 0.45687(15) 0.5292(2) 0.0139(4) Uani 1 1 d .
C10 C 1.1724(2) 0.42498(16) 0.4250(2) 0.0171(5) Uani 1 1 d .
H10 H 1.1146 0.4313 0.3400 0.021 Uiso 1 1 calc R
C11 C 1.3024(2) 0.38373(17) 0.4446(3) 0.0219(5) Uani 1 1 d .
H11 H 1.3336 0.3631 0.3728 0.026 Uiso 1 1 calc R
C12 C 1.3865(2) 0.37269(18) 0.5691(3) 0.0233(5) Uani 1 1 d .
H12 H 1.4738 0.3430 0.5825 0.028 Uiso 1 1 calc R
C13 C 1.3422(2) 0.40522(19) 0.6734(3) 0.0225(5) Uani 1 1 d .
H13 H 1.3999 0.3987 0.7584 0.027 Uiso 1 1 calc R
C14 C 1.2137(2) 0.44725(17) 0.6537(2) 0.0187(5) Uani 1 1 d .
H14 H 1.1843 0.4697 0.7254 0.022 Uiso 1 1 calc R
N15 N 0.72273(18) 0.56703(13) 0.19695(18) 0.0129(4) Uani 1 1 d .
C16 C 0.6360(2) 0.54191(17) 0.0676(2) 0.0154(4) Uani 1 1 d .
H16A H 0.6734 0.4862 0.0384 0.018 Uiso 1 1 calc R
H16B H 0.6408 0.5903 0.0054 0.018 Uiso 1 1 calc R
C17 C 0.4859(2) 0.52696(17) 0.0694(2) 0.0161(5) Uani 1 1 d .
C18 C 0.4011(2) 0.59883(18) 0.0820(2) 0.0202(5) Uani 1 1 d .
H18 H 0.4383 0.6581 0.0903 0.024 Uiso 1 1 calc R
C19 C 0.2624(3) 0.5856(2) 0.0826(3) 0.0263(6) Uani 1 1 d .
H19 H 0.2053 0.6357 0.0894 0.032 Uiso 1 1 calc R
C20 C 0.2079(3) 0.4995(2) 0.0734(3) 0.0304(6) Uani 1 1 d .
H20 H 0.1137 0.4902 0.0750 0.037 Uiso 1 1 calc R
C21 C 0.2909(3) 0.4272(2) 0.0617(3) 0.0319(7) Uani 1 1 d .
H21 H 0.2536 0.3680 0.0557 0.038 Uiso 1 1 calc R
C22 C 0.4299(3) 0.44049(19) 0.0588(2) 0.0238(5) Uani 1 1 d .
H22 H 0.4860 0.3904 0.0496 0.029 Uiso 1 1 calc R
O23 O 0.64714(15) 0.49899(11) 0.39559(15) 0.0131(3) Uani 1 1 d .
C24 C 0.6280(2) 0.58650(15) 0.4517(2) 0.0140(4) Uani 1 1 d .
H24 H 0.6577 0.6355 0.4005 0.017 Uiso 1 1 calc R
C25 C 0.4737(2) 0.59623(18) 0.4435(2) 0.0199(5) Uani 1 1 d .
H25A H 0.4199 0.5859 0.3544 0.030 Uiso 1 1 calc R
H25B H 0.4550 0.6571 0.4703 0.030 Uiso 1 1 calc R
H25C H 0.4464 0.5520 0.5003 0.030 Uiso 1 1 calc R
C26 C 0.7168(2) 0.58946(16) 0.5891(2) 0.0147(4) Uani 1 1 d .
C27 C 0.7223(2) 0.51659(17) 0.6717(2) 0.0174(5) Uani 1 1 d .
H27 H 0.6692 0.4641 0.6418 0.021 Uiso 1 1 calc R
C28 C 0.8047(3) 0.5198(2) 0.7977(2) 0.0241(5) Uani 1 1 d .
H28 H 0.8090 0.4694 0.8530 0.029 Uiso 1 1 calc R
C29 C 0.8811(3) 0.5971(2) 0.8426(3) 0.0295(6) Uani 1 1 d .
H29 H 0.9376 0.5994 0.9287 0.035 Uiso 1 1 calc R
C30 C 0.8749(3) 0.6705(2) 0.7623(3) 0.0278(6) Uani 1 1 d .
H30 H 0.9257 0.7236 0.7932 0.033 Uiso 1 1 calc R
C31 C 0.7936(2) 0.66637(17) 0.6353(2) 0.0202(5) Uani 1 1 d .
H31 H 0.7906 0.7166 0.5798 0.024 Uiso 1 1 calc R
C32 C 0.7674(3) 0.18953(19) 0.2617(3) 0.0205(6) Uani 1 1 d .
H32A H 0.859(3) 0.186(2) 0.332(3) 0.025 Uiso 1 1 d .
H32B H 0.755(3) 0.154(2) 0.184(3) 0.025 Uiso 1 1 d .
C33 C 0.6489(3) 0.22137(16) 0.2943(2) 0.0181(5) Uani 1 1 d .
C34 C 0.6685(2) 0.28808(16) 0.3931(2) 0.0157(4) Uani 1 1 d .
H34A H 0.744(3) 0.2843(19) 0.467(3) 0.019 Uiso 1 1 d .
H34B H 0.582(3) 0.3154(18) 0.406(2) 0.019 Uiso 1 1 d .
C35 C 0.5053(3) 0.2030(2) 0.2096(3) 0.0275(6) Uani 1 1 d .
H35A H 0.5105 0.1952 0.1202 0.041 Uiso 1 1 calc R
H35B H 0.4440 0.2538 0.2147 0.041 Uiso 1 1 calc R
H35C H 0.4681 0.1481 0.2390 0.041 Uiso 1 1 calc R

loop_
_atom_site_aniso_label
_atom_site_aniso_U_11
_atom_site_aniso_U_22
_atom_site_aniso_U_33
_atom_site_aniso_U_23
_atom_site_aniso_U_13
_atom_site_aniso_U_12
Pd1 0.01377(7) 0.01347(7) 0.00955(7) -0.00065(8) 0.00472(5) 0.00026(9)
Cl1 0.0231(3) 0.0236(3) 0.0188(3) 0.0041(2) 0.0136(2) 0.00511(19)
P1 0.0119(3) 0.0135(3) 0.0083(3) 0.0002(2) 0.0035(2) 0.0003(2)
C1 0.0161(10) 0.0152(11) 0.0119(11) 0.0006(8) 0.0054(8) -0.0004(8)
C2 0.0126(10) 0.0183(11) 0.0116(10) 0.0013(9) 0.0047(8) 0.0001(8)
C3 0.0204(11) 0.0182(12) 0.0153(12) 0.0048(9) 0.0037(9) 0.0009(9)
C4 0.0241(12) 0.0207(13) 0.0204(12) 0.0051(10) 0.0044(9) -0.0062(10)
C5 0.0221(12) 0.0177(12) 0.0194(12) 0.0004(9) 0.0030(9) -0.0062(9)
C6 0.0150(10) 0.0186(12) 0.0148(11) 0.0013(9) 0.0040(8) -0.0019(8)
N7 0.0142(9) 0.0140(9) 0.0100(9) 0.0025(7) 0.0002(7) -0.0014(7)
C8 0.0141(10) 0.0194(11) 0.0077(10) 0.0011(8) 0.0021(8) -0.0001(8)
C9 0.0150(10) 0.0139(10) 0.0124(11) 0.0013(8) 0.0026(8) -0.0010(8)
C10 0.0179(11) 0.0193(12) 0.0143(12) -0.0018(9) 0.0047(9) -0.0010(9)
C11 0.0196(11) 0.0233(13) 0.0247(13) -0.0035(10) 0.0088(10) 0.0010(9)
C12 0.0155(11) 0.0240(12) 0.0303(14) 0.0013(11) 0.0058(10) 0.0023(9)
C13 0.0174(11) 0.0272(13) 0.0196(13) 0.0058(10) -0.0012(10) 0.0017(10)
C14 0.0183(11) 0.0231(12) 0.0141(11) 0.0011(9) 0.0030(9) 0.0008(9)
N15 0.0117(8) 0.0173(10) 0.0094(9) 0.0005(7) 0.0019(7) 0.0002(7)
C16 0.0137(10) 0.0236(12) 0.0086(10) -0.0003(9) 0.0023(8) 0.0011(8)
C17 0.0149(10) 0.0259(13) 0.0063(10) 0.0004(9) 0.0001(8) -0.0004(9)
C18 0.0211(12) 0.0260(13) 0.0138(12) 0.0008(10) 0.0049(9) 0.0024(10)
C19 0.0181(12) 0.0409(17) 0.0210(13) 0.0044(12) 0.0070(10) 0.0070(11)
C20 0.0149(12) 0.055(2) 0.0203(13) 0.0057(13) 0.0019(10) -0.0031(12)
C21 0.0240(13) 0.0375(17) 0.0304(17) 0.0009(13) -0.0005(12) -0.0123(12)
C22 0.0224(12) 0.0277(14) 0.0190(13) -0.0020(11) 0.0007(10) -0.0007(10)
O23 0.0148(7) 0.0140(8) 0.0123(8) -0.0017(6) 0.0064(6) -0.0002(6)
C24 0.0178(10) 0.0129(10) 0.0131(11) -0.0005(8) 0.0072(8) 0.0016(8)
C25 0.0186(11) 0.0247(13) 0.0172(12) -0.0017(10) 0.0064(9) 0.0052(9)
C26 0.0129(10) 0.0191(12) 0.0133(11) -0.0029(9) 0.0055(8) 0.0012(8)
C27 0.0175(11) 0.0214(12) 0.0147(11) -0.0002(9) 0.0067(9) 0.0014(9)
C28 0.0241(12) 0.0351(15) 0.0143(12) 0.0026(11) 0.0073(10) 0.0066(11)
C29 0.0217(12) 0.0541(19) 0.0124(12) -0.0081(12) 0.0035(10) 0.0042(12)
C30 0.0195(12) 0.0373(16) 0.0285(15) -0.0177(13) 0.0098(10) -0.0051(11)
C31 0.0213(11) 0.0210(12) 0.0215(13) -0.0064(10) 0.0116(10) -0.0027(9)
C32 0.0296(14) 0.0153(12) 0.0200(14) -0.0010(10) 0.0130(12) 0.0007(10)
C33 0.0244(12) 0.0166(12) 0.0166(12) 0.0003(9) 0.0113(9) -0.0045(9)
C34 0.0209(11) 0.0169(12) 0.0117(11) -0.0006(8) 0.0085(9) -0.0027(9)
C35 0.0263(13) 0.0367(16) 0.0217(13) -0.0089(11) 0.0103(10) -0.0155(11)

loop_
_atom_type_symbol
_atom_type_description
_atom_type_scat_dispersion_real
_atom_type_scat_dispersion_imag
_atom_type_scat_source
C C 0.0033 0.0016 'International Tables Vol C Tables 4.2.6.8 and 6.1.1.4'
H H 0.0000 0.0000 'International Tables Vol C Tables 4.2.6.8 and 6.1.1.4'
Cl Cl 0.1484 0.1585 'International Tables Vol C Tables 4.2.6.8 and 6.1.1.4'
N N 0.0061 0.0033 'International Tables Vol C Tables 4.2.6.8 and 6.1.1.4'
O O 0.0106 0.0060 'International Tables Vol C Tables 4.2.6.8 and 6.1.1.4'
P P 0.1023 0.0942 'International Tables Vol C Tables 4.2.6.8 and 6.1.1.4'
Pd Pd -0.9988 1.0072 'International Tables Vol C Tables 4.2.6.8 and 6.1.1.4'

loop_
_geom_angle_atom_site_label_1
_geom_angle_atom_site_label_2
_geom_angle_atom_site_label_3
_geom_angle
C34 Pd1 C33 38.97(9)
C34 Pd1 C32 67.87(9)
C33 Pd1 C32 36.86(9)
C34 Pd1 P1 96.70(7)
C33 Pd1 P1 132.09(6)
C32 Pd1 P1 162.93(8)
C34 Pd1 Cl1 167.60(7)
C33 Pd1 Cl1 131.11(7)
C32 Pd1 Cl1 99.97(7)
P1 Pd1 Cl1 95.02(2)
O23 P1 N7 111.28(9)
O23 P1 N15 105.73(9)
N7 P1 N15 93.70(9)
O23 P1 Pd1 109.80(6)
N7 P1 Pd1 113.70(7)
N15 P1 Pd1 121.53(7)
N7 C1 C6 117.89(18)
N7 C1 C2 103.14(18)
C6 C1 C2 109.19(18)
N7 C1 H1 108.8
C6 C1 H1 108.8
C2 C1 H1 108.8
N15 C2 C3 115.66(18)
N15 C2 C1 104.65(17)
C3 C2 C1 109.62(19)
N15 C2 H2 108.9
C3 C2 H2 108.9
C1 C2 H2 108.9
C2 C3 C4 108.46(19)
C2 C3 H3A 110.0
C4 C3 H3A 110.0
C2 C3 H3B 110.0
C4 C3 H3B 110.0
H3A C3 H3B 108.4
C5 C4 C3 112.54(19)
C5 C4 H4A 109.1
C3 C4 H4A 109.1
C5 C4 H4B 109.1
C3 C4 H4B 109.1
H4A C4 H4B 107.8
C6 C5 C4 113.6(2)
C6 C5 H5A 108.9
C4 C5 H5A 108.9
C6 C5 H5B 108.9
C4 C5 H5B 108.9
H5A C5 H5B 107.7
C1 C6 C5 106.85(18)
C1 C6 H6A 110.4
C5 C6 H6A 110.4
C1 C6 H6B 110.4
C5 C6 H6B 110.4
H6A C6 H6B 108.6
C8 N7 C1 120.06(18)
C8 N7 P1 120.58(15)
C1 N7 P1 112.02(14)
N7 C8 C9 115.54(18)
N7 C8 H8A 108.4
C9 C8 H8A 108.4
N7 C8 H8B 108.4
C9 C8 H8B 108.4
H8A C8 H8B 107.5
C10 C9 C14 119.1(2)
C10 C9 C8 122.7(2)
C14 C9 C8 118.1(2)
C9 C10 C11 120.3(2)
C9 C10 H10 119.9
C11 C10 H10 119.9
C12 C11 C10 120.2(2)
C12 C11 H11 119.9
C10 C11 H11 119.9
C13 C12 C11 119.7(2)
C13 C12 H12 120.1
C11 C12 H12 120.1
C14 C13 C12 120.1(2)
C14 C13 H13 120.0
C12 C13 H13 120.0
C13 C14 C9 120.6(2)
C13 C14 H14 119.7
C9 C14 H14 119.7
C2 N15 C16 116.08(18)
C2 N15 P1 110.27(14)
C16 N15 P1 116.91(16)
N15 C16 C17 111.47(18)
N15 C16 H16A 109.3
C17 C16 H16A 109.3
N15 C16 H16B 109.3
C17 C16 H16B 109.3
H16A C16 H16B 108.0
C18 C17 C22 118.5(2)
C18 C17 C16 120.9(2)
C22 C17 C16 120.6(2)
C17 C18 C19 121.1(3)
C17 C18 H18 119.4
C19 C18 H18 119.4
C20 C19 C18 120.0(3)
C20 C19 H19 120.0
C18 C19 H19 120.0
C21 C20 C19 119.7(2)
C21 C20 H20 120.2
C19 C20 H20 120.2
C20 C21 C22 120.5(3)
C20 C21 H21 119.8
C22 C21 H21 119.8
C17 C22 C21 120.2(3)
C17 C22 H22 119.9
C21 C22 H22 119.9
C24 O23 P1 121.73(14)
O23 C24 C26 108.73(18)
O23 C24 C25 107.15(18)
C26 C24 C25 112.58(19)
O23 C24 H24 109.4
C26 C24 H24 109.4
C25 C24 H24 109.4
C24 C25 H25A 109.5
C24 C25 H25B 109.5
H25A C25 H25B 109.5
C24 C25 H25C 109.5
H25A C25 H25C 109.5
H25B C25 H25C 109.5
C27 C26 C31 118.9(2)
C27 C26 C24 121.1(2)
C31 C26 C24 120.1(2)
C26 C27 C28 120.6(2)
C26 C27 H27 119.7
C28 C27 H27 119.7
C27 C28 C29 119.9(2)
C27 C28 H28 120.0
C29 C28 H28 120.0
C30 C29 C28 120.0(2)
C30 C29 H29 120.0
C28 C29 H29 120.0
C29 C30 C31 119.8(3)
C29 C30 H30 120.1
C31 C30 H30 120.1
C26 C31 C30 120.8(3)
C26 C31 H31 119.6
C30 C31 H31 119.6
C33 C32 Pd1 70.14(15)
C33 C32 H32A 119.1(16)
Pd1 C32 H32A 94.6(17)
C33 C32 H32B 118.0(17)
Pd1 C32 H32B 121.8(18)
H32A C32 H32B 120(2)
C32 C33 C34 117.3(2)
C32 C33 C35 121.2(2)
C34 C33 C35 120.1(2)
C32 C33 Pd1 73.00(15)
C34 C33 Pd1 66.97(13)
C35 C33 Pd1 119.25(18)
C33 C34 Pd1 74.06(13)
C33 C34 H34A 120.7(17)
Pd1 C34 H34A 102.1(17)
C33 C34 H34B 115.5(15)
Pd1 C34 H34B 121.2(15)
H34A C34 H34B 116(2)
C33 C35 H35A 109.5
C33 C35 H35B 109.5
H35A C35 H35B 109.5
C33 C35 H35C 109.5
H35A C35 H35C 109.5
H35B C35 H35C 109.5

loop_
_geom_bond_atom_site_label_1
_geom_bond_atom_site_label_2
_geom_bond_distance
Pd1 C34 2.089(2)
Pd1 C33 2.182(2)
Pd1 C32 2.219(3)
Pd1 P1 2.2550(6)
Pd1 Cl1 2.3728(6)
P1 O23 1.6132(16)
P1 N7 1.6681(19)
P1 N15 1.688(2)
C1 N7 1.471(3)
C1 C6 1.519(3)
C1 C2 1.527(3)
C1 H1 1.0000
C2 N15 1.477(3)
C2 C3 1.513(3)
C2 H2 1.0000
C3 C4 1.540(3)
C3 H3A 0.9900
C3 H3B 0.9900
C4 C5 1.539(3)
C4 H4A 0.9900
C4 H4B 0.9900
C5 C6 1.536(3)
C5 H5A 0.9900
C5 H5B 0.9900
C6 H6A 0.9900
C6 H6B 0.9900
N7 C8 1.469(3)
C8 C9 1.514(3)
C8 H8A 0.9900
C8 H8B 0.9900
C9 C10 1.388(3)
C9 C14 1.399(3)
C10 C11 1.395(3)
C10 H10 0.9500
C11 C12 1.392(4)
C11 H11 0.9500
C12 C13 1.388(4)
C12 H12 0.9500
C13 C14 1.387(3)
C13 H13 0.9500
C14 H14 0.9500
N15 C16 1.482(3)
C16 C17 1.511(3)
C16 H16A 0.9900
C16 H16B 0.9900
C17 C18 1.387(3)
C17 C22 1.393(4)
C18 C19 1.393(3)
C18 H18 0.9500
C19 C20 1.382(4)
C19 H19 0.9500
C20 C21 1.378(4)
C20 H20 0.9500
C21 C22 1.402(4)
C21 H21 0.9500
C22 H22 0.9500
O23 C24 1.465(3)
C24 C26 1.513(3)
C24 C25 1.519(3)
C24 H24 1.0000
C25 H25A 0.9800
C25 H25B 0.9800
C25 H25C 0.9800
C26 C27 1.391(3)
C26 C31 1.393(3)
C27 C28 1.391(4)
C27 H27 0.9500
C28 C29 1.393(4)
C28 H28 0.9500
C29 C30 1.381(4)
C29 H29 0.9500
C30 C31 1.396(4)
C30 H30 0.9500
C31 H31 0.9500
C32 C33 1.392(3)
C32 H32A 1.02(3)
C32 H32B 0.97(3)
C33 C34 1.427(3)
C33 C35 1.507(3)
C34 H34A 0.94(3)
C34 H34B 0.99(3)
C35 H35A 0.9800
C35 H35B 0.9800
C35 H35C 0.9800

loop_
_geom_torsion_atom_site_label_1
_geom_torsion_atom_site_label_2
_geom_torsion_atom_site_label_3
_geom_torsion_atom_site_label_4
_geom_torsion
C34 Pd1 P1 O23 -17.19(10)
C33 Pd1 P1 O23 1.23(11)
C32 Pd1 P1 O23 -41.8(3)
Cl1 Pd1 P1 O23 166.87(7)
C34 Pd1 P1 N7 108.21(10)
C33 Pd1 P1 N7 126.63(12)
C32 Pd1 P1 N7 83.6(3)
Cl1 Pd1 P1 N7 -67.72(8)
C34 Pd1 P1 N15 -141.17(10)
C33 Pd1 P1 N15 -122.76(12)
C32 Pd1 P1 N15 -165.8(3)
Cl1 Pd1 P1 N15 42.89(8)
N7 C1 C2 N15 41.0(2)
C6 C1 C2 N15 167.11(18)
N7 C1 C2 C3 165.60(18)
C6 C1 C2 C3 -68.3(2)
N15 C2 C3 C4 178.36(19)
C1 C2 C3 C4 60.4(2)
C2 C3 C4 C5 -51.7(3)
C3 C4 C5 C6 50.7(3)
N7 C1 C6 C5 179.62(19)
C2 C1 C6 C5 62.5(2)
C4 C5 C6 C1 -54.6(3)
C6 C1 N7 C8 55.4(3)
C2 C1 N7 C8 175.80(18)
C6 C1 N7 P1 -154.32(17)
C2 C1 N7 P1 -34.0(2)
O23 P1 N7 C8 55.11(19)
N15 P1 N7 C8 163.57(18)
Pd1 P1 N7 C8 -69.50(18)
O23 P1 N7 C1 -94.95(16)
N15 P1 N7 C1 13.51(16)
Pd1 P1 N7 C1 140.44(13)
C1 N7 C8 C9 -90.9(2)
P1 N7 C8 C9 121.43(19)
N7 C8 C9 C10 -17.2(3)
N7 C8 C9 C14 165.5(2)
C14 C9 C10 C11 0.1(3)
C8 C9 C10 C11 -177.2(2)
C9 C10 C11 C12 1.3(4)
C10 C11 C12 C13 -1.9(4)
C11 C12 C13 C14 1.0(4)
C12 C13 C14 C9 0.4(4)
C10 C9 C14 C13 -1.0(4)
C8 C9 C14 C13 176.4(2)
C3 C2 N15 C16 69.8(3)
C1 C2 N15 C16 -169.54(18)
C3 C2 N15 P1 -154.35(17)
C1 C2 N15 P1 -33.6(2)
O23 P1 N15 C2 126.07(15)
N7 P1 N15 C2 12.74(16)
Pd1 P1 N15 C2 -108.07(14)
O23 P1 N15 C16 -98.44(16)
N7 P1 N15 C16 148.23(16)
Pd1 P1 N15 C16 27.42(18)
C2 N15 C16 C17 -155.14(19)
P1 N15 C16 C17 71.9(2)
N15 C16 C17 C18 71.8(3)
N15 C16 C17 C22 -108.0(3)
C22 C17 C18 C19 -0.7(4)
C16 C17 C18 C19 179.5(2)
C17 C18 C19 C20 1.4(4)
C18 C19 C20 C21 -0.9(4)
C19 C20 C21 C22 -0.2(4)
C18 C17 C22 C21 -0.4(4)
C16 C17 C22 C21 179.4(2)
C20 C21 C22 C17 0.9(4)
N7 P1 O23 C24 49.26(18)
N15 P1 O23 C24 -51.21(18)
Pd1 P1 O23 C24 176.03(14)
P1 O23 C24 C26 -95.55(19)
P1 O23 C24 C25 142.52(16)
O23 C24 C26 C27 -44.0(3)
C25 C24 C26 C27 74.5(3)
O23 C24 C26 C31 136.7(2)
C25 C24 C26 C31 -104.7(2)
C31 C26 C27 C28 -1.0(3)
C24 C26 C27 C28 179.7(2)
C26 C27 C28 C29 1.0(4)
C27 C28 C29 C30 0.1(4)
C28 C29 C30 C31 -1.0(4)
C27 C26 C31 C30 0.0(3)
C24 C26 C31 C30 179.3(2)
C29 C30 C31 C26 1.0(4)
C34 Pd1 C32 C33 31.04(15)
P1 Pd1 C32 C33 57.6(3)
Cl1 Pd1 C32 C33 -151.47(14)
Pd1 C32 C33 C34 -51.9(2)
Pd1 C32 C33 C35 114.3(2)
C34 Pd1 C33 C32 -130.6(2)
P1 Pd1 C33 C32 -160.50(13)
Cl1 Pd1 C33 C32 38.64(19)
C32 Pd1 C33 C34 130.6(2)
P1 Pd1 C33 C34 -29.93(18)
Cl1 Pd1 C33 C34 169.21(11)
C34 Pd1 C33 C35 112.8(2)
C32 Pd1 C33 C35 -116.7(3)
P1 Pd1 C33 C35 82.8(2)
Cl1 Pd1 C33 C35 -78.0(2)
C32 C33 C34 Pd1 54.8(2)
C35 C33 C34 Pd1 -111.5(2)
C32 Pd1 C34 C33 -29.47(15)
P1 Pd1 C34 C33 158.11(13)
Cl1 Pd1 C34 C33 -41.1(4)
